data_1001838
loop_
_publ_author_name
'Michel, C'
'Buisson, G'
'Bertaut, E F'

_publ_section_title 'Structure de Y2 Si O5'
_journal_coden_ASTM CHDBAN
_journal_name_full
;
Comptes Rendus Hebdomadaires des Seances de l'Academie des Sciences,
Serie B
;
_journal_page_first 397
_journal_page_last 399
_journal_volume 264
_journal_year 1967
_chemical_formula_structural 'Y2 Si O5'
_chemical_formula_sum 'O5 Si Y2'
_chemical_name_systematic 'Yttrium silicate oxide'
_space_group_IT_number 15
_symmetry_cell_setting monoclinic
_symmetry_Int_Tables_number 15
_symmetry_space_group_name_Hall '-B 2b'
_symmetry_space_group_name_H-M 'B 1 1 2/b'
_cell_angle_alpha 90
_cell_angle_beta 90
_cell_angle_gamma 122.25
_cell_formula_units_Z 8
_cell_length_a 14.59
_cell_length_b 10.52
_cell_length_c 6.82
_cell_volume 885.3
_exptl_crystal_density_meas 4
_refine_ls_R_factor_all 0.114
_cod_database_code 1001838

loop_
_symmetry_equiv_pos_as_xyz
x,y,z
-x,1/2-y,z
-x,-y,-z
x,1/2+y,-z
1/2+x,y,1/2+z
1/2-x,1/2-y,1/2+z
1/2-x,-y,1/2-z
1/2+x,1/2+y,1/2-z

loop_
_atom_site_label
_atom_site_type_symbol
_atom_site_symmetry_multiplicity
_atom_site_Wyckoff_symbol
_atom_site_fract_x
_atom_site_fract_y
_atom_site_fract_z
_atom_site_occupancy
_atom_site_attached_hydrogens
_atom_site_calc_flag
Y1 Y3+ 8 f 0.537(1) -0.031(1) 0.241(2) 1. 0 d
Y2 Y3+ 8 f 0.357(1) -0.335(2) 0.880(2) 1. 0 d
Si1 Si4+ 8 f 0.316(3) -0.304(5) 0.414(6) 1. 0 d
O1 O2- 8 f 0.374(6) -0.334(10) 0.213(13) 1. 0 d
O2 O2- 8 f 0.407(6) -0.156(10) 0.492(10) 1. 0 d
O3 O2- 8 f 0.204(6) -0.325(10) 0.372(10) 1. 0 d
O4 O2- 8 f 0.312(6) -0.404(10) 0.594(10) 1. 0 d
O5 O2- 8 f 0.519(6) -0.106(10) 0.915(10) 1. 0 d

loop_
_atom_type_symbol
_atom_type_oxidation_number
Y3+ 3.000
Si4+ 4.000
O2- -2.000
